data_7242791
loop_
_publ_author_name
'Iman, Khushboo'
'Ahamad, M. Naqi'
Monika,
'Ansari, Azaj'
'Saleh, Hatem A. M.'
'Khan, M. Shahnawaz'
'Ahmad, Musheer'
'Haque, Rosenani A.'
'Shahid, M.'

_publ_section_title
;
 How to identify a smoker: a salient crystallographic approach to detect
 thiocyanate content
;
_journal_issue 28
_journal_name_full 'RSC Advances'
_journal_page_first 16881
_journal_page_last 16891
_journal_paper_doi 10.1039/D1RA01749G
_journal_volume 11
_journal_year 2021
_chemical_formula_moiety 'C60 H104 Co14 N24 Na2 O42 S12, 4(H2 O), 2(O)'
_chemical_formula_sum 'C60 H112 Co14 N24 Na2 O48 S12'
_chemical_formula_weight 3193.53
_space_group_crystal_system triclinic
_space_group_IT_number 2
_space_group_name_Hall '-P 1'
_space_group_name_H-M_alt 'P -1'
_symmetry_Int_Tables_number 2
_atom_sites_solution_primary direct
_audit_creation_date 2018-12-05
_audit_creation_method
;
Olex2 1.2
(compiled 2018.05.29 svn.r3508 for OlexSys, GUI svn.r5506)
;
_audit_update_record
;
2020-09-04 deposited with the CCDC.	2021-04-07 downloaded from the CCDC.
;
_cell_angle_alpha 94.8730(10)
_cell_angle_beta 102.5290(10)
_cell_angle_gamma 92.8500(10)
_cell_formula_units_Z 1
_cell_length_a 10.6166(4)
_cell_length_b 13.9034(5)
_cell_length_c 19.5343(6)
_cell_measurement_reflns_used 9974
_cell_measurement_temperature 100(2)
_cell_measurement_theta_max 22.11
_cell_measurement_theta_min 2.91
_cell_volume 2797.67(17)
_computing_cell_refinement 'SAINT V8.38A (?, 2016)'
_computing_data_reduction 'SAINT V8.38A (?, 2016)'
_computing_molecular_graphics 'Olex2 (Dolomanov et al., 2009)'
_computing_publication_material 'Olex2 (Dolomanov et al., 2009)'
_computing_structure_refinement 'olex2.refine (Bourhis et al., 2015)'
_computing_structure_solution 'SIR97 (Burla et al.,  2007)'
_diffrn_ambient_temperature 100(2)
_diffrn_measured_fraction_theta_full 0.9985
_diffrn_measured_fraction_theta_max 0.9985
_diffrn_measurement_device_type 'Bruker APEX-II CCD'
_diffrn_measurement_method '\f and \w scans'
_diffrn_radiation_type 'Mo K\a'
_diffrn_radiation_wavelength 0.71073
_diffrn_reflns_av_R_equivalents 0.0662
_diffrn_reflns_av_unetI/netI 0.0711
_diffrn_reflns_limit_h_max 14
_diffrn_reflns_limit_h_min -14
_diffrn_reflns_limit_k_max 18
_diffrn_reflns_limit_k_min -18
_diffrn_reflns_limit_l_max 26
_diffrn_reflns_limit_l_min -25
_diffrn_reflns_number 45252
_diffrn_reflns_theta_full 25.0498
_diffrn_reflns_theta_max 25.05
_diffrn_reflns_theta_min 2.54
_diffrn_standards_number 0
_exptl_absorpt_coefficient_mu 2.343
_exptl_absorpt_correction_T_max 0.7457
_exptl_absorpt_correction_T_min 0.5333
_exptl_absorpt_correction_type multi-scan
_exptl_absorpt_process_details
;
SADABS-2016/2 (Bruker,2016/2) was used for absorption correction.
wR2(int) was 0.1144 before and 0.0674 after correction.
The Ratio of minimum to maximum transmission is 0.7152.
The \l/2 correction factor is Not present.
;
_exptl_crystal_colour red
_exptl_crystal_colour_primary red
_exptl_crystal_density_diffrn 1.8954
_exptl_crystal_description block
_exptl_crystal_F_000 1623.1675
_exptl_crystal_size_max 0.36
_exptl_crystal_size_mid 0.23
_exptl_crystal_size_min 0.14
_refine_diff_density_max 2.4115
_refine_diff_density_min -1.2350
_refine_diff_density_rms 0.1829
_refine_ls_d_res_high 0.8393
_refine_ls_d_res_low 8.0132
_refine_ls_goodness_of_fit_ref 1.0481
_refine_ls_hydrogen_treatment constr
_refine_ls_matrix_type full
_refine_ls_number_constraints 90
_refine_ls_number_parameters 731
_refine_ls_number_reflns 9901
_refine_ls_number_restraints 0
_refine_ls_restrained_S_all 1.0481
_refine_ls_R_factor_all 0.0696
_refine_ls_R_factor_gt 0.0501
_refine_ls_shift/su_max 0.0685
_refine_ls_shift/su_mean 0.0005
_refine_ls_structure_factor_coef Fsqd
_refine_ls_weighting_details 'w=1/[\s^2^(Fo^2^)+(0.0372P)^2^+19.2376P] where P=(Fo^2^+2Fc^2^)/3'
_refine_ls_weighting_scheme calc
_refine_ls_wR_factor_gt 0.1150
_refine_ls_wR_factor_ref 0.1297
_reflns_Friedel_coverage 0.0
_reflns_limit_h_max 12
_reflns_limit_h_min -12
_reflns_limit_k_max 16
_reflns_limit_k_min -16
_reflns_limit_l_max 23
_reflns_limit_l_min 0
_reflns_number_gt 7748
_reflns_number_total 9901
_reflns_threshold_expression I>=2u(I)
_cod_data_source_file d1ra01749g2.cif
_cod_data_source_block k3_0m_a
_cod_database_code 7242791
_olex2_refinement_description
;
1. Fixed Uiso
 At 1.2 times of:
  All C(H) groups, All C(H,H) groups, All N(H,H) groups
 At 1.5 times of:
  All O(H) groups, All O(H,H) groups
2. Others
 Fixed Sof: O18(0.5) H18(0.5) O18A(0.5) H18A(0.5) O21(0.5) H21(0.5) O21A(0.5)
 H21A(0.5)
3.a Free rotating group:
 O22(H22a,H22b,O23,O24,H24c,H24d)
3.b Rotating group:
 O4(H4a,H4b), O5(H5a,H5b), O6(H6a,H6b)
3.c Ternary CH refined with riding coordinates:
 C19(H19)
3.d Secondary CH2 refined with riding coordinates:
 N2(H2a,H2b), N4(H4c,H4d), N5(H5c,H5d), N6(H6c,H6d), C1(H1a,H1b), C3(H3a,H3b),
 C4(H4e,H4f), C5(H5e,H5f), C7(H7a,H7b), C8(H8a,H8b), C9(H9a,H9b), C11(H11a,
 H11b), C12(H12a,H12b), C13(H13a,H13b), C15(H15a,H15b), C16(H16a,H16b),
 C17(H17a,H17b), C20(H20a,H20b), C21(H21b,H21c), C24(H24a,H24b)
3.e Idealised tetrahedral OH refined as rotating group:
 O9(H9), O12(H12), O14(H14), O18(H18), O18A(H18A), O21(H21), O21A(H21A)
;
_olex2_submission_special_instructions 'No special instructions were received'

loop_
_space_group_symop_id
_space_group_symop_operation_xyz
1 x,y,z
2 -x,-y,-z

loop_
_atom_site_label
_atom_site_type_symbol
_atom_site_fract_x
_atom_site_fract_y
_atom_site_fract_z
_atom_site_U_iso_or_equiv
_atom_site_adp_type
_atom_site_occupancy
_atom_site_refinement_flags_posn
Co1 Co 0.53486(7) 0.91404(5) 0.70251(4) 0.01167(17) Uani 1.000000 .
Co2 Co 0.58880(7) 0.73227(5) 0.61345(4) 0.01070(16) Uani 1.000000 .
Co3 Co 0.64936(7) 0.52935(5) 0.66195(4) 0.01113(17) Uani 1.000000 .
Co4 Co 0.65896(7) 0.52188(5) 0.82210(4) 0.01104(17) Uani 1.000000 .
Co5 Co 0.61111(7) 0.68658(5) 0.92747(4) 0.01275(17) Uani 1.000000 .
Co6 Co 0.54446(7) 0.87666(5) 0.85811(4) 0.01094(17) Uani 1.000000 .
Co7 Co 0.59700(6) 0.70918(5) 0.76379(4) 0.00875(16) Uani 1.000000 .
S1 S 0.75886(16) 1.23097(11) 0.73899(9) 0.0282(4) Uani 1.000000 .
S2 S 0.16277(17) 1.00136(16) 0.53468(10) 0.0427(5) Uani 1.000000 .
S3 S 0.39455(16) 0.22230(12) 0.60301(9) 0.0294(4) Uani 1.000000 .
S4 S 1.06698(16) 0.50460(15) 0.61553(11) 0.0421(5) Uani 1.000000 .
S5 S 0.97991(15) 0.72126(11) 1.11919(8) 0.0244(3) Uani 1.000000 .
S6 S 0.28290(16) 0.72515(12) 1.06435(9) 0.0285(4) Uani 1.000000 .
Na1 Na 0.1501(3) 0.8421(2) 0.39043(17) 0.0511(8) Uani 1.000000 .
O1 O 0.4723(3) 0.7529(3) 0.67405(18) 0.0115(8) Uani 1.000000 .
O2 O 0.5356(3) 0.6007(3) 0.59072(19) 0.0144(8) Uani 1.000000 .
O3 O 0.2242(4) 0.6983(3) 0.4393(2) 0.0303(10) Uani 1.000000 .
O4 O 0.3729(6) 0.9162(4) 0.4345(3) 0.0581(17) Uani 1.000000 .
H4a H 0.3748(17) 0.9753(14) 0.426(4) 0.087(3) Uiso 1.000000 GR
H4b H 0.4225(15) 0.890(4) 0.410(3) 0.087(3) Uiso 1.000000 GR
O5 O -0.0504(7) 0.7455(6) 0.3887(6) 0.122(4) Uani 1.000000 .
H5a H -0.056(6) 0.691(4) 0.362(6) 0.184(5) Uiso 1.000000 GR
H5b H -0.1172(8) 0.775(5) 0.368(6) 0.184(5) Uiso 1.000000 GR
O6 O -0.0084(5) 0.9519(4) 0.3418(3) 0.0480(14) Uani 1.000000 .
H6a H -0.064(4) 0.957(4) 0.367(2) 0.072(2) Uiso 1.000000 GR
H6b H -0.052(5) 0.927(2) 0.3020(16) 0.072(2) Uiso 1.000000 GR
O7 O 0.6424(3) 0.8646(3) 0.63702(19) 0.0142(8) Uani 1.000000 .
O8 O 0.7103(3) 0.6908(3) 0.68976(18) 0.0104(7) Uani 1.000000 .
O9 O 1.0550(4) 0.8424(3) 0.6581(3) 0.0327(11) Uani 1.000000 .
H9 H 1.042(5) 0.9002(9) 0.661(3) 0.0490(16) Uiso 1.000000 GR
O10 O 0.4371(3) 0.9234(3) 0.77992(19) 0.0155(8) Uani 1.000000 .
O11 O 0.4805(3) 0.7455(3) 0.83380(19) 0.0125(8) Uani 1.000000 .
O12 O 0.1233(6) 0.9249(4) 0.8736(3) 0.0527(15) Uani 1.000000 .
H12 H 0.107(9) 0.925(2) 0.913(2) 0.079(2) Uiso 1.000000 GR
O13 O 0.6621(3) 0.8561(2) 0.79835(18) 0.0116(8) Uani 1.000000 .
O14 O 0.8700(4) 1.0948(3) 0.9883(2) 0.0288(10) Uani 1.000000 .
H14 H 0.829(6) 1.142(3) 0.9792(3) 0.0433(15) Uiso 1.000000 GR
O15 O 0.6539(3) 0.8332(3) 0.93794(19) 0.0140(8) Uani 1.000000 .
O16 O 0.5311(3) 0.5613(3) 0.74708(19) 0.0121(8) Uani 1.000000 .
O17 O 0.5629(4) 0.5501(3) 0.8901(2) 0.0165(8) Uani 1.000000 .
O18 O 0.3010(12) 0.3041(9) 0.7301(6) 0.055(3) Uiso 0.500000 .
H18 H 0.348(14) 0.259(7) 0.738(3) 0.083(4) Uiso 0.500000 GR
O18A O 0.2031(8) 0.4087(6) 0.7913(5) 0.034(2) Uani 0.500000 .
H18A H 0.207(7) 0.461(5) 0.775(8) 0.050(3) Uiso 0.500000 GR
O19 O 0.7554(3) 0.4974(3) 0.75340(19) 0.0124(8) Uani 1.000000 .
O20 O 0.7271(3) 0.6531(2) 0.84459(18) 0.0114(8) Uani 1.000000 .
O21 O 1.0613(9) 0.5701(6) 0.9720(4) 0.029(2) Uiso 0.500000 .
H21 H 1.087(13) 0.627(3) 0.9835(13) 0.044(3) Uiso 0.500000 GR
O21A O 1.1345(8) 0.5867(6) 0.8653(4) 0.0239(19) Uiso 0.500000 .
H21A H 1.149(10) 0.545(3) 0.836(5) 0.036(3) Uiso 0.500000 GR
N1 N 0.4431(4) 0.7564(3) 0.5410(2) 0.0155(10) Uani 1.000000 .
N2 N 0.7310(4) 0.7259(3) 0.5670(2) 0.0138(10) Uani 1.000000 .
H2a H 0.7529(4) 0.6649(3) 0.5594(2) 0.0165(12) Uiso 1.000000 R
H2b H 0.7149(4) 0.7533(3) 0.5261(2) 0.0165(12) Uiso 1.000000 R
N3 N 0.3959(4) 0.8875(3) 0.9007(2) 0.0138(10) Uani 1.000000 .
N4 N 0.6438(4) 0.9980(3) 0.8870(2) 0.0140(10) Uani 1.000000 .
H4c H 0.6325(4) 1.0379(3) 0.8526(2) 0.0168(12) Uiso 1.000000 R
H4d H 0.6261(4) 1.0280(3) 0.9262(2) 0.0168(12) Uiso 1.000000 R
N5 N 0.5540(4) 0.4002(3) 0.8019(2) 0.0139(10) Uani 1.000000 .
H5c H 0.5559(4) 0.3701(3) 0.7595(2) 0.0167(12) Uiso 1.000000 R
H5d H 0.5769(4) 0.3599(3) 0.8355(2) 0.0167(12) Uiso 1.000000 R
N6 N 0.8142(4) 0.4960(3) 0.8883(2) 0.0151(10) Uani 1.000000 .
H6c H 0.8135(4) 0.5189(3) 0.9327(2) 0.0181(12) Uiso 1.000000 R
H6d H 0.8278(4) 0.4326(3) 0.8866(2) 0.0181(12) Uiso 1.000000 R
N7 N 0.6291(5) 1.0497(3) 0.7323(3) 0.0200(11) Uani 1.000000 .
N8 N 0.3834(4) 0.9500(3) 0.6260(2) 0.0161(10) Uani 1.000000 .
N9 N 0.8027(4) 0.5155(3) 0.6113(2) 0.0152(10) Uani 1.000000 .
N10 N 0.5461(4) 0.3978(3) 0.6311(2) 0.0163(10) Uani 1.000000 .
N11 N 0.7661(5) 0.6684(3) 1.0082(3) 0.0200(11) Uani 1.000000 .
N12 N 0.4688(5) 0.6977(3) 0.9832(2) 0.0184(10) Uani 1.000000 .
C1 C 0.4039(5) 0.5882(4) 0.5540(3) 0.0138(11) Uani 1.000000 .
H1a H 0.3979(5) 0.5656(4) 0.5049(3) 0.0166(14) Uiso 1.000000 R
H1b H 0.3574(5) 0.5408(4) 0.5747(3) 0.0166(14) Uiso 1.000000 R
C2 C 0.3458(5) 0.6864(4) 0.5595(3) 0.0144(11) Uani 1.000000 .
C3 C 0.3435(5) 0.7181(4) 0.6363(3) 0.0127(11) Uani 1.000000 .
H3a H 0.3134(5) 0.6639(4) 0.6580(3) 0.0152(13) Uiso 1.000000 R
H3b H 0.2847(5) 0.7690(4) 0.6380(3) 0.0152(13) Uiso 1.000000 R
C4 C 0.2130(5) 0.6910(4) 0.5101(3) 0.0166(12) Uani 1.000000 .
H4e H 0.1714(5) 0.7466(4) 0.5260(3) 0.0199(14) Uiso 1.000000 R
H4f H 0.1590(5) 0.6333(4) 0.5119(3) 0.0199(14) Uiso 1.000000 R
C5 C 0.7721(5) 0.8827(4) 0.6311(3) 0.0171(12) Uani 1.000000 .
H5e H 0.7745(5) 0.9180(4) 0.5907(3) 0.0205(14) Uiso 1.000000 R
H5f H 0.8214(5) 0.9211(4) 0.6730(3) 0.0205(14) Uiso 1.000000 R
C6 C 0.8302(5) 0.7846(4) 0.6226(3) 0.0162(12) Uani 1.000000 .
C7 C 0.8370(5) 0.7334(4) 0.6893(3) 0.0136(11) Uani 1.000000 .
H7a H 0.8670(5) 0.7794(4) 0.7306(3) 0.0163(14) Uiso 1.000000 R
H7b H 0.8978(5) 0.6833(4) 0.6908(3) 0.0163(14) Uiso 1.000000 R
C8 C 0.9611(5) 0.7926(4) 0.6023(3) 0.0202(13) Uani 1.000000 .
H8a H 0.9537(5) 0.8268(4) 0.5606(3) 0.0243(15) Uiso 1.000000 R
H8b H 0.9877(5) 0.7283(4) 0.5915(3) 0.0243(15) Uiso 1.000000 R
C9 C 0.3050(5) 0.8994(4) 0.7786(3) 0.0176(12) Uani 1.000000 .
H9a H 0.2605(5) 0.9580(4) 0.7832(3) 0.0211(15) Uiso 1.000000 R
H9b H 0.2639(5) 0.8631(4) 0.7340(3) 0.0211(15) Uiso 1.000000 R
C10 C 0.2957(5) 0.8392(4) 0.8388(3) 0.0177(12) Uani 1.000000 .
C11 C 0.1595(5) 0.8320(4) 0.8527(3) 0.0217(13) Uani 1.000000 .
H11a H 0.1569(5) 0.7897(4) 0.8894(3) 0.0261(16) Uiso 1.000000 R
H11b H 0.0987(5) 0.8044(4) 0.8102(3) 0.0261(16) Uiso 1.000000 R
C12 C 0.3423(5) 0.7379(4) 0.8245(3) 0.0171(12) Uani 1.000000 .
H12a H 0.3023(5) 0.7111(4) 0.7768(3) 0.0205(14) Uiso 1.000000 R
H12b H 0.3177(5) 0.6950(4) 0.8568(3) 0.0205(14) Uiso 1.000000 R
C13 C 0.7852(5) 0.9055(4) 0.8301(3) 0.0120(11) Uani 1.000000 .
H13a H 0.8509(5) 0.8592(4) 0.8385(3) 0.0145(13) Uiso 1.000000 R
H13b H 0.8091(5) 0.9503(4) 0.7990(3) 0.0145(13) Uiso 1.000000 R
C14 C 0.7759(5) 0.9610(4) 0.9007(3) 0.0137(11) Uani 1.000000 .
C15 C 0.7749(5) 0.8897(4) 0.9556(3) 0.0143(11) Uani 1.000000 .
H15a H 0.7861(5) 0.9245(4) 1.0019(3) 0.0171(14) Uiso 1.000000 R
H15b H 0.8455(5) 0.8478(4) 0.9564(3) 0.0171(14) Uiso 1.000000 R
C16 C 0.8826(5) 1.0422(4) 0.9241(3) 0.0185(12) Uani 1.000000 .
H16a H 0.8777(5) 1.0859(4) 0.8876(3) 0.0222(15) Uiso 1.000000 R
H16b H 0.9664(5) 1.0151(4) 0.9311(3) 0.0222(15) Uiso 1.000000 R
C17 C 0.4092(5) 0.5113(4) 0.7457(3) 0.0172(12) Uani 1.000000 .
H17a H 0.3475(5) 0.5576(4) 0.7542(3) 0.0207(14) Uiso 1.000000 R
H17b H 0.3759(5) 0.4762(4) 0.6997(3) 0.0207(14) Uiso 1.000000 R
C18 C 0.4262(5) 0.4399(4) 0.8029(3) 0.0173(12) Uani 1.000000 .
C19 C 0.3146(6) 0.3625(4) 0.7889(4) 0.0267(15) Uani 1.000000 .
H19 H 0.3299(6) 0.3221(4) 0.8282(4) 0.0321(17) Uiso 1.000000 R
C20 C 0.4454(5) 0.4927(4) 0.8758(3) 0.0178(12) Uani 1.000000 .
H20a H 0.4479(5) 0.4465(4) 0.9106(3) 0.0213(15) Uiso 1.000000 R
H20b H 0.3742(5) 0.5331(4) 0.8780(3) 0.0213(15) Uiso 1.000000 R
C21 C 0.8899(5) 0.5065(4) 0.7839(3) 0.0132(11) Uani 1.000000 .
H21b H 0.9246(5) 0.4432(4) 0.7837(3) 0.0158(13) Uiso 1.000000 R
H21c H 0.9346(5) 0.5464(4) 0.7570(3) 0.0158(13) Uiso 1.000000 R
C22 C 0.9097(5) 0.5526(4) 0.8590(3) 0.0118(11) Uani 1.000000 .
C23 C 1.0501(5) 0.5496(4) 0.9006(3) 0.0199(13) Uani 1.000000 .
C24 C 0.8659(5) 0.6568(4) 0.8609(3) 0.0135(11) Uani 1.000000 .
H24a H 0.8990(5) 0.6916(4) 0.8268(3) 0.0162(13) Uiso 1.000000 R
H24b H 0.8996(5) 0.6906(4) 0.9073(3) 0.0162(13) Uiso 1.000000 R
C25 C 0.2929(6) 0.9723(4) 0.5894(3) 0.0242(14) Uani 1.000000 .
C26 C 0.6835(5) 1.1251(4) 0.7350(3) 0.0160(12) Uani 1.000000 .
C27 C 0.9129(6) 0.5108(4) 0.6127(3) 0.0192(13) Uani 1.000000 .
C28 C 0.4833(5) 0.3260(4) 0.6191(3) 0.0141(11) Uani 1.000000 .
C29 C 0.3918(5) 0.7085(4) 1.0168(3) 0.0148(12) Uani 1.000000 .
C30 C 0.8536(6) 0.6907(4) 1.0539(3) 0.0176(12) Uani 1.000000 .
O22 O -0.3972(4) 0.8617(4) 0.19993(19) 0.0650(17) Uani 1.000000 .
H22a H -0.3884(4) 0.9197(4) 0.19010(18) 0.098(3) Uiso 1.000000 G
H22b H -0.3838(4) 0.8661(5) 0.24463(19) 0.098(3) Uiso 1.000000 G
O23 O -0.1249(4) 0.9003(4) 0.19910(17) 0.0664(18) Uani 1.000000 G
O24 O 0.5658(4) 0.9091(3) 1.05632(17) 0.0279(10) Uani 1.000000 G
H24c H 0.6039(4) 0.8758(3) 1.02949(17) 0.0419(15) Uiso 1.000000 G
H24d H 0.5852(4) 0.8852(3) 1.09555(17) 0.0419(15) Uiso 1.000000 G

loop_
_atom_site_aniso_label
_atom_site_aniso_U_11
_atom_site_aniso_U_22
_atom_site_aniso_U_33
_atom_site_aniso_U_12
_atom_site_aniso_U_13
_atom_site_aniso_U_23
Co1 0.0120(4) 0.0106(4) 0.0122(4) 0.0034(3) 0.0018(3) 0.0007(3)
Co2 0.0102(4) 0.0117(4) 0.0101(4) 0.0024(3) 0.0020(3) 0.0003(3)
Co3 0.0108(4) 0.0108(4) 0.0108(4) 0.0027(3) 0.0009(3) -0.0018(3)
Co4 0.0127(4) 0.0086(3) 0.0117(4) 0.0018(3) 0.0025(3) 0.0007(3)
Co5 0.0153(4) 0.0115(4) 0.0115(4) 0.0018(3) 0.0036(3) -0.0005(3)
Co6 0.0106(4) 0.0103(4) 0.0112(4) 0.0015(3) 0.0018(3) -0.0024(3)
Co7 0.0085(3) 0.0082(3) 0.0091(4) 0.0021(3) 0.0014(3) -0.0008(3)
S1 0.0339(9) 0.0189(8) 0.0281(9) -0.0086(7) 0.0018(7) 0.0005(7)
S2 0.0245(9) 0.0678(14) 0.0369(10) 0.0105(9) -0.0003(8) 0.0247(10)
S3 0.0308(9) 0.0220(8) 0.0301(9) -0.0121(7) -0.0038(7) 0.0084(7)
S4 0.0167(8) 0.0551(12) 0.0596(13) 0.0065(8) 0.0133(8) 0.0202(10)
S5 0.0231(8) 0.0218(8) 0.0251(8) 0.0012(6) -0.0021(7) 0.0028(6)
S6 0.0325(9) 0.0254(8) 0.0391(10) 0.0131(7) 0.0256(8) 0.0162(7)
Na1 0.0529(19) 0.057(2) 0.0522(19) 0.0199(16) 0.0189(16) 0.0266(16)
O1 0.0083(17) 0.0146(19) 0.0117(19) 0.0015(15) 0.0026(15) 0.0005(15)
O2 0.0109(18) 0.0143(19) 0.016(2) 0.0032(15) -0.0010(15) -0.0014(16)
O3 0.030(2) 0.039(3) 0.020(2) 0.005(2) 0.0022(19) 0.000(2)
O4 0.092(5) 0.056(4) 0.042(3) 0.040(3) 0.035(3) 0.019(3)
O5 0.047(4) 0.079(6) 0.235(11) 0.021(4) 0.001(6) 0.052(7)
O6 0.040(3) 0.055(3) 0.047(3) 0.002(3) 0.006(3) 0.006(3)
O7 0.0112(18) 0.0132(19) 0.018(2) 0.0013(15) 0.0040(16) -0.0000(16)
O8 0.0086(17) 0.0129(18) 0.0100(18) 0.0023(14) 0.0023(14) 0.0002(15)
O9 0.024(2) 0.029(3) 0.043(3) -0.001(2) 0.003(2) 0.001(2)
O10 0.0141(19) 0.018(2) 0.0135(19) 0.0032(16) 0.0018(16) -0.0009(16)
O11 0.0077(17) 0.0137(19) 0.0146(19) 0.0000(15) 0.0018(15) -0.0044(15)
O12 0.050(3) 0.055(4) 0.056(4) 0.012(3) 0.019(3) -0.001(3)
O13 0.0103(18) 0.0109(18) 0.0130(19) 0.0019(15) 0.0017(15) -0.0012(15)
O14 0.036(3) 0.020(2) 0.027(2) -0.001(2) 0.002(2) -0.0056(19)
O15 0.0144(19) 0.0107(18) 0.0155(19) -0.0026(15) 0.0030(16) -0.0031(15)
O16 0.0088(18) 0.0113(18) 0.0158(19) 0.0017(14) 0.0016(15) 0.0014(15)
O17 0.017(2) 0.0129(19) 0.020(2) -0.0012(16) 0.0067(17) 0.0006(16)
O18A 0.023(5) 0.027(5) 0.049(6) -0.006(4) 0.011(4) -0.006(5)
O19 0.0087(18) 0.0119(18) 0.016(2) 0.0040(15) 0.0015(15) 0.0013(15)
O20 0.0115(18) 0.0095(18) 0.0125(19) 0.0019(15) 0.0005(15) 0.0029(15)
N1 0.011(2) 0.018(2) 0.017(2) 0.0015(19) 0.0025(19) 0.002(2)
N2 0.015(2) 0.017(2) 0.011(2) 0.0053(19) 0.0046(19) 0.0024(19)
N3 0.010(2) 0.017(2) 0.011(2) 0.0019(19) -0.0012(18) -0.0061(19)
N4 0.015(2) 0.013(2) 0.013(2) 0.0007(19) 0.0017(19) -0.0028(19)
N5 0.016(2) 0.011(2) 0.015(2) 0.0028(19) 0.0030(19) 0.0016(19)
N6 0.022(2) 0.008(2) 0.015(2) 0.0018(19) 0.003(2) 0.0007(18)
N7 0.023(3) 0.013(3) 0.022(3) 0.004(2) -0.000(2) 0.005(2)
N8 0.013(2) 0.016(2) 0.018(3) 0.005(2) 0.001(2) 0.001(2)
N9 0.014(3) 0.017(2) 0.013(2) 0.0022(19) 0.0014(19) -0.0035(19)
N10 0.017(2) 0.016(3) 0.016(2) 0.006(2) 0.003(2) 0.001(2)
N11 0.024(3) 0.021(3) 0.016(3) 0.007(2) 0.003(2) 0.003(2)
N12 0.021(3) 0.018(3) 0.016(2) 0.000(2) 0.005(2) -0.001(2)
C1 0.011(3) 0.017(3) 0.012(3) 0.004(2) 0.002(2) -0.001(2)
C2 0.012(3) 0.018(3) 0.013(3) 0.003(2) 0.002(2) 0.005(2)
C3 0.009(2) 0.014(3) 0.015(3) -0.000(2) 0.002(2) -0.000(2)
C4 0.014(3) 0.023(3) 0.013(3) 0.003(2) 0.003(2) 0.001(2)
C5 0.016(3) 0.017(3) 0.020(3) 0.001(2) 0.007(2) 0.006(2)
C6 0.016(3) 0.019(3) 0.013(3) 0.003(2) 0.002(2) -0.001(2)
C7 0.009(3) 0.013(3) 0.017(3) -0.002(2) 0.001(2) -0.002(2)
C8 0.015(3) 0.024(3) 0.022(3) 0.002(2) 0.005(2) 0.002(3)
C9 0.010(3) 0.020(3) 0.023(3) 0.008(2) 0.005(2) -0.000(2)
C10 0.016(3) 0.019(3) 0.017(3) 0.001(2) 0.004(2) -0.005(2)
C11 0.012(3) 0.026(3) 0.024(3) 0.003(2) 0.002(2) -0.010(3)
C12 0.015(3) 0.017(3) 0.020(3) 0.001(2) 0.008(2) -0.003(2)
C13 0.007(2) 0.013(3) 0.015(3) -0.001(2) 0.003(2) -0.003(2)
C14 0.015(3) 0.010(3) 0.014(3) 0.003(2) -0.000(2) -0.001(2)
C15 0.010(3) 0.014(3) 0.017(3) -0.000(2) 0.000(2) -0.001(2)
C16 0.015(3) 0.016(3) 0.022(3) 0.003(2) 0.002(2) -0.005(2)
C17 0.012(3) 0.014(3) 0.024(3) -0.000(2) 0.001(2) -0.001(2)
C18 0.015(3) 0.014(3) 0.023(3) -0.002(2) 0.006(2) -0.001(2)
C19 0.025(3) 0.017(3) 0.038(4) -0.006(3) 0.012(3) -0.006(3)
C20 0.018(3) 0.013(3) 0.024(3) -0.003(2) 0.009(2) 0.003(2)
C21 0.011(3) 0.017(3) 0.011(3) 0.004(2) 0.000(2) -0.000(2)
C22 0.011(3) 0.009(3) 0.016(3) 0.003(2) 0.001(2) 0.003(2)
C23 0.017(3) 0.023(3) 0.018(3) 0.006(2) -0.002(2) 0.005(2)
C24 0.010(3) 0.014(3) 0.016(3) 0.003(2) 0.001(2) 0.003(2)
C25 0.024(3) 0.020(3) 0.028(3) -0.001(3) 0.002(3) 0.008(3)
C26 0.018(3) 0.016(3) 0.013(3) 0.005(2) 0.001(2) 0.003(2)
C27 0.022(3) 0.020(3) 0.016(3) -0.002(2) 0.004(2) 0.001(2)
C28 0.016(3) 0.014(3) 0.011(3) 0.000(2) 0.001(2) 0.001(2)
C29 0.019(3) 0.009(3) 0.017(3) 0.001(2) 0.003(2) 0.005(2)
C30 0.021(3) 0.016(3) 0.018(3) 0.004(2) 0.008(3) 0.006(2)
O22 0.065(4) 0.051(4) 0.083(5) 0.018(3) 0.019(4) 0.020(3)
O23 0.072(4) 0.063(4) 0.061(4) 0.025(3) 0.008(3) -0.010(3)
O24 0.038(3) 0.021(2) 0.027(2) 0.001(2) 0.016(2) -0.0071(19)

loop_
_atom_type_symbol
_atom_type_scat_dispersion_real
_atom_type_scat_dispersion_imag
_atom_type_scat_Cromer_Mann_a1
_atom_type_scat_Cromer_Mann_a2
_atom_type_scat_Cromer_Mann_a3
_atom_type_scat_Cromer_Mann_a4
_atom_type_scat_Cromer_Mann_b1
_atom_type_scat_Cromer_Mann_b2
_atom_type_scat_Cromer_Mann_b3
_atom_type_scat_Cromer_Mann_b4
_atom_type_scat_Cromer_Mann_c
_atom_type_scat_source
_atom_type_scat_dispersion_source
C 0.00347 0.00161 2.31000 1.02000 1.58860 0.86500 20.84390 10.20750 0.56870 51.65120 0.215599998832 'International Tables Volume C Table 6.1.1.4 (pp. 500-502)' 'Henke, Gullikson and Davis, At. Data and Nucl. Data Tables, 1993, 54, 2'
Co 0.35655 0.96576 12.28410 7.34090 4.00340 2.34880 4.27910 0.27840 13.53590 71.16920 1.01180005074 'International Tables Volume C Table 6.1.1.4 (pp. 500-502)' 'Henke, Gullikson and Davis, At. Data and Nucl. Data Tables, 1993, 54, 2'
Na 0.03665 0.02467 4.76260 3.17360 1.26740 1.11280 3.28500 8.84220 0.31360 129.42400 0.675999999046 'International Tables Volume C Table 6.1.1.4 (pp. 500-502)' 'Henke, Gullikson and Davis, At. Data and Nucl. Data Tables, 1993, 54, 2'
O 0.01158 0.00611 3.04850 2.28680 1.54630 0.86700 13.27710 5.70110 0.32390 32.90890 0.250800013542 'International Tables Volume C Table 6.1.1.4 (pp. 500-502)' 'Henke, Gullikson and Davis, At. Data and Nucl. Data Tables, 1993, 54, 2'
N 0.00653 0.00323 12.21260 3.13220 2.01250 1.16630 0.00570 9.89330 28.99750 0.58260 -11.5290002823 'International Tables Volume C Table 6.1.1.4 (pp. 500-502)' 'Henke, Gullikson and Davis, At. Data and Nucl. Data Tables, 1993, 54, 2'
S 0.12424 0.12443 6.90530 5.20340 1.43790 1.58630 1.46790 22.21510 0.25360 56.17200 0.866900026798 'International Tables Volume C Table 6.1.1.4 (pp. 500-502)' 'Henke, Gullikson and Davis, At. Data and Nucl. Data Tables, 1993, 54, 2'
H 0.00000 0.00000 0.49300 0.32291 0.14019 0.04081 10.51090 26.12570 3.14236 57.79970 0.0030380000826 'International Tables Volume C Table 6.1.1.4 (pp. 500-502)' 'Henke, Gullikson and Davis, At. Data and Nucl. Data Tables, 1993, 54, 2'

loop_
_geom_angle_atom_site_label_1
_geom_angle_atom_site_label_2
_geom_angle_atom_site_label_3
_geom_angle
_geom_angle_site_symmetry_1
_geom_angle_site_symmetry_3
_geom_angle_publ_flag
O7 Co1 O1 73.80(13) . . ?
O10 Co1 O1 92.07(14) . . ?
O10 Co1 O7 161.99(15) . . ?
O13 Co1 O1 81.87(12) . . ?
O13 Co1 O7 93.44(14) . . ?
O13 Co1 O10 73.15(14) . . ?
N7 Co1 O1 168.23(16) . . ?
N7 Co1 O7 98.35(17) . . ?
N7 Co1 O10 93.71(18) . . ?
N7 Co1 O13 90.01(16) . . ?
N8 Co1 O1 90.66(15) . . ?
N8 Co1 O7 96.45(17) . . ?
N8 Co1 O10 94.79(17) . . ?
N8 Co1 O13 165.45(16) . . ?
N8 Co1 N7 99.05(18) . . ?
O1 Co2 Co7 45.13(11) . . ?
O2 Co2 Co7 89.53(12) . . ?
O2 Co2 O1 93.79(15) . . ?
O7 Co2 Co7 90.06(11) . . ?
O7 Co2 O1 85.93(15) . . ?
O7 Co2 O2 179.59(16) . . ?
O8 Co2 Co7 44.23(10) . . ?
O8 Co2 O1 89.36(15) . . ?
O8 Co2 O2 85.45(15) . . ?
O8 Co2 O7 94.25(15) . . ?
N1 Co2 Co7 128.40(14) . . ?
N1 Co2 O1 83.84(17) . . ?
N1 Co2 O2 86.40(18) . . ?
N1 Co2 O7 93.87(18) . . ?
N1 Co2 O8 169.01(17) . . ?
N2 Co2 Co7 126.94(13) . . ?
N2 Co2 O1 168.69(17) . . ?
N2 Co2 O2 94.19(18) . . ?
N2 Co2 O7 86.05(17) . . ?
N2 Co2 O8 83.30(17) . . ?
N2 Co2 N1 104.65(19) . . ?
O8 Co3 O2 72.89(13) . . ?
O16 Co3 O2 93.71(14) . . ?
O16 Co3 O8 81.43(12) . . ?
O19 Co3 O2 160.78(15) . . ?
O19 Co3 O8 91.42(13) . . ?
O19 Co3 O16 72.56(13) . . ?
N9 Co3 O2 97.94(16) . . ?
N9 Co3 O8 89.35(15) . . ?
N9 Co3 O16 162.35(15) . . ?
N9 Co3 O19 92.78(16) . . ?
N10 Co3 O2 95.02(16) . . ?
N10 Co3 O8 164.69(15) . . ?
N10 Co3 O16 90.22(15) . . ?
N10 Co3 O19 98.33(16) . . ?
N10 Co3 N9 101.86(18) . . ?
O16 Co4 Co7 44.98(11) . . ?
O17 Co4 Co7 89.92(12) . . ?
O17 Co4 O16 93.83(16) . . ?
O19 Co4 Co7 88.45(11) . . ?
O19 Co4 O16 85.34(15) . . ?
O19 Co4 O17 178.30(16) . . ?
O20 Co4 Co7 44.35(10) . . ?
O20 Co4 O16 89.32(15) . . ?
O20 Co4 O17 85.03(15) . . ?
O20 Co4 O19 93.47(15) . . ?
N5 Co4 Co7 127.81(13) . . ?
N5 Co4 O16 83.53(17) . . ?
N5 Co4 O17 84.94(17) . . ?
N5 Co4 O19 96.43(17) . . ?
N5 Co4 O20 167.26(17) . . ?
N6 Co4 Co7 126.84(13) . . ?
N6 Co4 O16 167.63(17) . . ?
N6 Co4 O17 95.50(18) . . ?
N6 Co4 O19 85.12(17) . . ?
N6 Co4 O20 83.43(17) . . ?
N6 Co4 N5 105.35(19) . . ?
O15 Co5 O11 73.45(14) . . ?
O17 Co5 O11 93.62(14) . . ?
O17 Co5 O15 164.49(15) . . ?
O20 Co5 O11 80.76(12) . . ?
O20 Co5 O15 95.46(14) . . ?
O20 Co5 O17 73.57(14) . . ?
N11 Co5 O11 162.38(17) . . ?
N11 Co5 O15 91.38(17) . . ?
N11 Co5 O17 99.80(18) . . ?
N11 Co5 O20 92.09(16) . . ?
N12 Co5 O11 90.27(16) . . ?
N12 Co5 O15 93.15(17) . . ?
N12 Co5 O17 95.49(17) . . ?
N12 Co5 O20 165.24(16) . . ?
N12 Co5 N11 99.67(19) . . ?
O10 Co6 Co7 89.55(11) . . ?
O11 Co6 Co7 43.55(11) . . ?
O11 Co6 O10 95.11(16) . . ?
O13 Co6 Co7 44.96(11) . . ?
O13 Co6 O10 85.69(15) . . ?
O13 Co6 O11 88.50(15) . . ?
O15 Co6 Co7 91.78(11) . . ?
O15 Co6 O10 178.43(16) . . ?
O15 Co6 O11 86.42(15) . . ?
O15 Co6 O13 94.66(15) . . ?
N3 Co6 Co7 126.90(13) . . ?
N3 Co6 O10 84.63(17) . . ?
N3 Co6 O11 84.43(17) . . ?
N3 Co6 O13 167.44(17) . . ?
N3 Co6 O15 95.23(17) . . ?
N4 Co6 Co7 128.49(14) . . ?
N4 Co6 O10 93.66(18) . . ?
N4 Co6 O11 167.99(17) . . ?
N4 Co6 O13 84.00(17) . . ?
N4 Co6 O15 84.86(17) . . ?
N4 Co6 N3 104.57(19) . . ?
Co4 Co7 Co2 120.66(3) . . ?
Co6 Co7 Co2 119.60(3) . . ?
Co6 Co7 Co4 119.74(3) . . ?
O1 Co7 Co2 39.77(9) . . ?
O1 Co7 Co4 135.93(10) . . ?
O1 Co7 Co6 93.06(10) . . ?
O8 Co7 Co2 39.54(10) . . ?
O8 Co7 Co4 93.82(10) . . ?
O8 Co7 Co6 135.01(10) . . ?
O8 Co7 O1 79.32(13) . . ?
O11 Co7 Co2 135.44(10) . . ?
O11 Co7 Co4 93.56(10) . . ?
O11 Co7 Co6 38.90(10) . . ?
O11 Co7 O1 95.95(14) . . ?
O11 Co7 O8 172.57(14) . . ?
O13 Co7 Co2 94.04(10) . . ?
O13 Co7 Co4 133.85(10) . . ?
O13 Co7 Co6 39.15(9) . . ?
O13 Co7 O1 90.21(14) . . ?
O13 Co7 O8 96.15(14) . . ?
O13 Co7 O11 78.04(13) . . ?
O16 Co7 Co2 95.44(10) . . ?
O16 Co7 Co4 39.64(10) . . ?
O16 Co7 Co6 133.38(10) . . ?
O16 Co7 O1 96.63(14) . . ?
O16 Co7 O8 91.61(14) . . ?
O16 Co7 O11 94.64(14) . . ?
O16 Co7 O13 170.49(14) . . ?
O20 Co7 Co2 134.65(10) . . ?
O20 Co7 Co4 39.58(10) . . ?
O20 Co7 Co6 93.77(10) . . ?
O20 Co7 O1 173.12(14) . . ?
O20 Co7 O8 95.24(14) . . ?
O20 Co7 O11 89.88(14) . . ?
O20 Co7 O13 94.58(14) . . ?
O20 Co7 O16 79.21(13) . . ?
C26 S1 Na1 87.6(2) . 2_676 ?
O3 Na1 S1 86.85(14) . 2_676 ?
O4 Na1 S1 85.79(15) . 2_676 ?
O4 Na1 O3 87.65(19) . . ?
O5 Na1 S1 106.5(3) . 2_676 ?
O5 Na1 O3 76.5(2) . . ?
O5 Na1 O4 159.0(3) . . ?
O6 Na1 S1 101.16(17) . 2_676 ?
O6 Na1 O3 156.2(2) . . ?
O6 Na1 O4 115.1(2) . . ?
O6 Na1 O5 79.7(2) . . ?
Co2 O1 Co1 94.58(14) . . ?
Co7 O1 Co1 94.19(13) . . ?
Co7 O1 Co2 95.09(14) . . ?
C3 O1 Co1 123.0(3) . . ?
C3 O1 Co2 108.8(3) . . ?
C3 O1 Co7 132.4(3) . . ?
Co3 O2 Co2 106.45(17) . . ?
C1 O2 Co2 110.9(3) . . ?
C1 O2 Co3 134.8(3) . . ?
C4 O3 Na1 115.3(3) . . ?
Co2 O7 Co1 105.69(17) . . ?
C5 O7 Co1 135.3(3) . . ?
C5 O7 Co2 110.7(3) . . ?
Co3 O8 Co2 95.20(14) . . ?
Co7 O8 Co2 96.23(15) . . ?
Co7 O8 Co3 94.31(13) . . ?
C7 O8 Co2 108.6(3) . . ?
C7 O8 Co3 123.8(3) . . ?
C7 O8 Co7 130.6(3) . . ?
Co6 O10 Co1 105.91(17) . . ?
C9 O10 Co1 130.8(3) . . ?
C9 O10 Co6 110.5(3) . . ?
Co6 O11 Co5 95.88(14) . . ?
Co7 O11 Co5 94.62(13) . . ?
Co7 O11 Co6 97.54(15) . . ?
C12 O11 Co5 121.1(3) . . ?
C12 O11 Co6 110.0(3) . . ?
C12 O11 Co7 130.7(3) . . ?
Co6 O13 Co1 95.25(14) . . ?
Co7 O13 Co1 93.70(13) . . ?
Co7 O13 Co6 95.88(15) . . ?
C13 O13 Co1 119.2(3) . . ?
C13 O13 Co6 110.0(3) . . ?
C13 O13 Co7 134.5(3) . . ?
Co6 O15 Co5 104.23(16) . . ?
C15 O15 Co5 131.5(3) . . ?
C15 O15 Co6 110.2(3) . . ?
Co4 O16 Co3 94.63(14) . . ?
Co7 O16 Co3 92.64(13) . . ?
Co7 O16 Co4 95.38(15) . . ?
C17 O16 Co3 123.2(3) . . ?
C17 O16 Co4 109.2(3) . . ?
C17 O16 Co7 133.1(3) . . ?
Co5 O17 Co4 106.62(17) . . ?
C20 O17 Co4 111.6(3) . . ?
C20 O17 Co5 132.9(3) . . ?
Co4 O19 Co3 107.46(16) . . ?
C21 O19 Co3 133.5(3) . . ?
C21 O19 Co4 111.0(3) . . ?
Co5 O20 Co4 94.77(14) . . ?
Co7 O20 Co4 96.07(15) . . ?
Co7 O20 Co5 94.73(13) . . ?
C24 O20 Co4 109.7(3) . . ?
C24 O20 Co5 122.7(3) . . ?
C24 O20 Co7 130.9(3) . . ?
C2 N1 Co2 97.5(3) . . ?
C6 N2 Co2 98.0(3) . . ?
C10 N3 Co6 97.2(3) . . ?
C14 N4 Co6 98.5(3) . . ?
C18 N5 Co4 97.8(3) . . ?
C22 N6 Co4 98.3(3) . . ?
C26 N7 Co1 166.3(5) . . ?
C25 N8 Co1 172.6(5) . . ?
C27 N9 Co3 151.3(4) . . ?
C28 N10 Co3 173.6(5) . . ?
C30 N11 Co5 157.5(5) . . ?
C29 N12 Co5 176.3(4) . . ?
C2 C1 O2 107.7(4) . . ?
C1 C2 N1 104.4(4) . . ?
C3 C2 N1 105.3(4) . . ?
C3 C2 C1 110.5(4) . . ?
C4 C2 N1 110.0(4) . . ?
C4 C2 C1 114.3(5) . . ?
C4 C2 C3 111.8(4) . . ?
C2 C3 O1 109.2(4) . . ?
C2 C4 O3 111.4(4) . . ?
C6 C5 O7 107.8(4) . . ?
C5 C6 N2 104.4(4) . . ?
C7 C6 N2 105.4(4) . . ?
C7 C6 C5 109.7(4) . . ?
C8 C6 N2 111.8(4) . . ?
C8 C6 C5 113.2(5) . . ?
C8 C6 C7 111.8(4) . . ?
C6 C7 O8 109.5(4) . . ?
C6 C8 O9 110.4(5) . . ?
C10 C9 O10 109.4(4) . . ?
C9 C10 N3 104.5(4) . . ?
C11 C10 N3 113.3(4) . . ?
C11 C10 C9 112.5(5) . . ?
C12 C10 N3 105.1(4) . . ?
C12 C10 C9 110.2(5) . . ?
C12 C10 C11 110.8(5) . . ?
C10 C11 O12 110.3(5) . . ?
C10 C12 O11 109.0(4) . . ?
C14 C13 O13 108.8(4) . . ?
C13 C14 N4 104.9(4) . . ?
C15 C14 N4 105.1(4) . . ?
C15 C14 C13 109.4(4) . . ?
C16 C14 N4 112.4(4) . . ?
C16 C14 C13 111.5(4) . . ?
C16 C14 C15 113.1(4) . . ?
C14 C15 O15 108.8(4) . . ?
C14 C16 O14 110.7(5) . . ?
C18 C17 O16 109.8(4) . . ?
C17 C18 N5 104.2(4) . . ?
C19 C18 N5 113.5(5) . . ?
C19 C18 C17 111.9(5) . . ?
C20 C18 N5 104.1(4) . . ?
C20 C18 C17 111.3(5) . . ?
C20 C18 C19 111.4(5) . . ?
O18A C19 O18 111.6(8) . . ?
C18 C19 O18 115.7(7) . . ?
C18 C19 O18A 107.6(6) . . ?
C18 C20 O17 108.3(4) . . ?
C22 C21 O19 108.4(4) . . ?
C21 C22 N6 103.5(4) . . ?
C23 C22 N6 113.2(4) . . ?
C23 C22 C21 112.2(4) . . ?
C24 C22 N6 104.9(4) . . ?
C24 C22 C21 111.3(4) . . ?
C24 C22 C23 111.2(4) . . ?
O21A C23 O21 123.3(7) . . ?
C22 C23 O21 112.0(6) . . ?
C22 C23 O21A 110.9(5) . . ?
C22 C24 O20 109.0(4) . . ?
N8 C25 S2 178.0(6) . . ?
N7 C26 S1 179.6(5) . . ?
N9 C27 S4 179.4(5) . . ?
N10 C28 S3 179.2(5) . . ?
N12 C29 S6 179.3(5) . . ?
N11 C30 S5 179.2(5) . . ?

loop_
_geom_bond_atom_site_label_1
_geom_bond_atom_site_label_2
_geom_bond_distance
_geom_bond_site_symmetry_2
_geom_bond_publ_flag
Co1 O1 2.291(4) . ?
Co1 O7 1.994(4) . ?
Co1 O10 2.011(4) . ?
Co1 O13 2.290(4) . ?
Co1 N7 2.067(5) . ?
Co1 N8 2.057(5) . ?
Co2 Co7 2.9643(10) . ?
Co2 O1 1.904(3) . ?
Co2 O2 1.875(4) . ?
Co2 O7 1.887(4) . ?
Co2 O8 1.898(3) . ?
Co2 N1 1.921(4) . ?
Co2 N2 1.925(4) . ?
Co3 O2 2.001(4) . ?
Co3 O8 2.291(4) . ?
Co3 O16 2.318(4) . ?
Co3 O19 1.992(4) . ?
Co3 N9 2.090(5) . ?
Co3 N10 2.058(5) . ?
Co4 Co7 2.9766(10) . ?
Co4 O16 1.907(4) . ?
Co4 O17 1.870(4) . ?
Co4 O19 1.875(4) . ?
Co4 O20 1.907(4) . ?
Co4 N5 1.942(4) . ?
Co4 N6 1.932(4) . ?
Co5 O11 2.283(4) . ?
Co5 O15 2.049(4) . ?
Co5 O17 1.975(4) . ?
Co5 O20 2.269(4) . ?
Co5 N11 2.059(5) . ?
Co5 N12 2.049(5) . ?
Co6 Co7 2.9957(10) . ?
Co6 O10 1.882(4) . ?
Co6 O11 1.898(4) . ?
Co6 O13 1.902(4) . ?
Co6 O15 1.895(4) . ?
Co6 N3 1.943(4) . ?
Co6 N4 1.919(4) . ?
Co7 O1 2.109(4) . ?
Co7 O8 2.080(3) . ?
Co7 O11 2.082(4) . ?
Co7 O13 2.128(4) . ?
Co7 O16 2.113(4) . ?
Co7 O20 2.093(3) . ?
S1 Na1 3.013(4) 2_676 ?
S1 C26 1.628(6) . ?
S2 C25 1.644(6) . ?
S3 C28 1.651(5) . ?
S4 C27 1.632(6) . ?
S5 C30 1.648(6) . ?
S6 C29 1.646(6) . ?
Na1 O3 2.384(5) . ?
Na1 O4 2.474(7) . ?
Na1 O5 2.453(8) . ?
Na1 O6 2.424(6) . ?
O1 C3 1.444(6) . ?
O2 C1 1.421(6) . ?
O3 C4 1.425(7) . ?
O7 C5 1.418(6) . ?
O8 C7 1.444(6) . ?
O9 C8 1.411(7) . ?
O10 C9 1.419(6) . ?
O11 C12 1.436(6) . ?
O12 C11 1.419(8) . ?
O13 C13 1.432(6) . ?
O14 C16 1.433(7) . ?
O15 C15 1.431(6) . ?
O16 C17 1.432(6) . ?
O17 C20 1.409(6) . ?
O18 C19 1.325(12) . ?
O18A C19 1.382(10) . ?
O19 C21 1.418(6) . ?
O20 C24 1.435(6) . ?
O21 C23 1.377(10) . ?
O21A C23 1.353(10) . ?
N1 C2 1.507(7) . ?
N2 C6 1.490(7) . ?
N3 C10 1.510(7) . ?
N4 C14 1.496(7) . ?
N5 C18 1.494(7) . ?
N6 C22 1.492(7) . ?
N7 C26 1.162(7) . ?
N8 C25 1.140(7) . ?
N9 C27 1.169(7) . ?
N10 C28 1.150(7) . ?
N11 C30 1.149(7) . ?
N12 C29 1.162(7) . ?
C1 C2 1.530(7) . ?
C2 C3 1.532(7) . ?
C2 C4 1.534(7) . ?
C5 C6 1.536(8) . ?
C6 C7 1.529(8) . ?
C6 C8 1.526(7) . ?
C9 C10 1.517(8) . ?
C10 C11 1.527(7) . ?
C10 C12 1.539(8) . ?
C13 C14 1.545(7) . ?
C14 C15 1.522(7) . ?
C14 C16 1.526(7) . ?
C17 C18 1.544(8) . ?
C18 C19 1.523(8) . ?
C18 C20 1.513(8) . ?
C21 C22 1.516(7) . ?
C22 C23 1.540(7) . ?
C22 C24 1.544(7) . ?
